data_4318192
loop_
_publ_author_name
'Vsevolod V. Rostovtsev'
'Lawrence M. Henling'
'Jay A. Labinger'
'John E. Bercaw'

_publ_contact_author
;       Lawrence M. Henling
         Beckman Institute
         California Institute of Technology
         Pasadena, CA  91125
         USA
;
_publ_contact_author_email xray@caltech.edu
_publ_contact_author_fax '(626) 449 4159'
_publ_contact_author_phone '(626) 395 2735'
_publ_section_title
;
 Structural and Mechanistic Investigations of the Oxidation of
 Dimethylplatinum(II) Complexes by Dioxygen
;
_journal_name_full 'Inorganic Chemistry'
_journal_page_first 3608
_journal_page_last 3619
_journal_paper_doi 10.1021/ic0112903
_journal_volume 41
_journal_year 2002
_chemical_formula_sum 'C9 H26 N2 O3 Pt'
_chemical_formula_weight 405.41
_chemical_name_systematic
;
  ?
;
_space_group_IT_number 14
_symmetry_cell_setting monoclinic
_symmetry_Int_Tables_number 14
_symmetry_space_group_name_Hall '-P 2yn'
_symmetry_space_group_name_H-M 'P 1 21/n 1'
_atom_sites_solution_hydrogens geom
_atom_sites_solution_primary direct
_atom_sites_solution_secondary difmap
_audit_creation_method SHELXL-97
_cell_angle_alpha 90.00
_cell_angle_beta 93.408(2)
_cell_angle_gamma 90.00
_cell_formula_units_Z 4
_cell_length_a 6.5985(8)
_cell_length_b 13.5019(16)
_cell_length_c 14.9187(18)
_cell_measurement_reflns_used 8290
_cell_measurement_temperature 98
_cell_measurement_theta_max 28.4
_cell_measurement_theta_min 2.7
_cell_volume 1326.8(3)
_computing_cell_refinement 'Bruker SMART v5.606, Bruker SAINT v6.02'
_computing_data_collection 'Bruker SMART v5.060'
_computing_data_reduction 'Bruker SAINT v6.02'
_computing_molecular_graphics 'Diamond, Bruker SHELXTL v5.1'
_computing_publication_material 'Bruker SHELXTL v5.1'
_computing_structure_refinement 'SHELX-97 (Sheldrick, 1997)'
_computing_structure_solution 'SHELX-97 (Sheldrick, 1997)'
_diffrn_ambient_temperature 98
_diffrn_measured_fraction_theta_full 1.000
_diffrn_measured_fraction_theta_max 1.000
_diffrn_measurement_device_type 'Bruker SMART 1000 ccd'
_diffrn_measurement_method '\w scans at 5 fixed \f values'
_diffrn_radiation_monochromator graphite
_diffrn_radiation_source 'normal-focus sealed tube'
_diffrn_radiation_type MoK\a
_diffrn_radiation_wavelength 0.71073
_diffrn_reflns_av_R_equivalents 0.0741
_diffrn_reflns_av_sigmaI/netI 0.0424
_diffrn_reflns_limit_h_max 7
_diffrn_reflns_limit_h_min -7
_diffrn_reflns_limit_k_max 16
_diffrn_reflns_limit_k_min -16
_diffrn_reflns_limit_l_max 17
_diffrn_reflns_limit_l_min -17
_diffrn_reflns_number 16295
_diffrn_reflns_theta_full 25.00
_diffrn_reflns_theta_max 25.00
_diffrn_reflns_theta_min 2.04
_diffrn_standards_decay_% 0
_diffrn_standards_interval_time 'first 75 scans recollected at end of runs'
_exptl_absorpt_coefficient_mu 10.569
_exptl_absorpt_correction_T_max 1.000
_exptl_absorpt_correction_T_min 0.471
_exptl_absorpt_correction_type empirical
_exptl_absorpt_process_details 'SADABS 2.03'
_exptl_crystal_colour colorless
_exptl_crystal_density_diffrn 2.030
_exptl_crystal_density_method 'not measured'
_exptl_crystal_description 'irregular thin wedge'
_exptl_crystal_F_000 784
_exptl_crystal_size_max 0.22
_exptl_crystal_size_mid 0.21
_exptl_crystal_size_min 0.07
_refine_diff_density_max 2.984
_refine_diff_density_min -2.729
_refine_diff_density_rms 0.261
_refine_ls_extinction_method none
_refine_ls_goodness_of_fit_ref 2.196
_refine_ls_hydrogen_treatment noref
_refine_ls_matrix_type full
_refine_ls_number_parameters 123
_refine_ls_number_reflns 2335
_refine_ls_number_restraints 0
_refine_ls_restrained_S_all 2.196
_refine_ls_R_factor_all 0.0516
_refine_ls_R_factor_gt 0.0458
_refine_ls_shift/su_max 0.020
_refine_ls_shift/su_mean 0.001
_refine_ls_structure_factor_coef Fsqd
_refine_ls_weighting_details w=1/\s^2^(Fo^2^)
_refine_ls_weighting_scheme sigma
_refine_ls_wR_factor_gt 0.0990
_refine_ls_wR_factor_ref 0.1001
_reflns_number_gt 2096
_reflns_number_total 2335
_reflns_threshold_expression >2sigma(I)
_cod_data_source_file ic0112903_2.cif
_cod_data_source_block vvr7
_cod_database_code 4318192

loop_
_symmetry_equiv_pos_as_xyz
'x, y, z'
'-x+1/2, y+1/2, -z+1/2'
'-x, -y, -z'
'x-1/2, -y-1/2, z-1/2'

loop_
_atom_site_label
_atom_site_type_symbol
_atom_site_fract_x
_atom_site_fract_y
_atom_site_fract_z
_atom_site_U_iso_or_equiv
_atom_site_adp_type
_atom_site_occupancy
_atom_site_symmetry_multiplicity
_atom_site_calc_flag
_atom_site_refinement_flags
_atom_site_disorder_assembly
_atom_site_disorder_group
Pt Pt 0.02308(5) 0.30251(2) 0.15709(2) 0.01621(16) Uani 1 1 d . . .
O1A O 0.297(2) 0.2404(12) 0.1818(11) 0.025(4) Uiso 0.508(9) 1 d P A 1
O2A O 0.398(2) 0.2151(9) 0.0985(9) 0.034(4) Uiso 0.508(9) 1 d P A 1
H0A H 0.5065 0.2471 0.0968 0.041 Uiso 0.508(9) 1 calc PR A 1
O3A O -0.2603(19) 0.3652(9) 0.1546(8) 0.023(3) Uiso 0.508(9) 1 d P A 1
N1A N -0.007(3) 0.2781(11) 0.3066(11) 0.018(4) Uiso 0.508(9) 1 d P A 1
N2A N -0.113(4) 0.1560(16) 0.1475(13) 0.036(6) Uiso 0.508(9) 1 d P A 1
C1A C -0.110(4) 0.1842(15) 0.3110(15) 0.026(5) Uiso 0.508(9) 1 d P A 1
H1AA H -0.2583 0.1970 0.3071 0.031 Uiso 0.508(9) 1 calc PR A 1
H1AB H -0.0758 0.1547 0.3707 0.031 Uiso 0.508(9) 1 calc PR A 1
C2A C -0.067(4) 0.1084(14) 0.2410(12) 0.019(5) Uiso 0.508(9) 1 d P A 1
H2AA H -0.1523 0.0490 0.2478 0.023 Uiso 0.508(9) 1 calc PR A 1
H2AB H 0.0777 0.0879 0.2476 0.023 Uiso 0.508(9) 1 calc PR A 1
C3A C -0.104(3) 0.3635(15) 0.3524(13) 0.030(5) Uiso 0.508(9) 1 d P A 1
H3AA H -0.1110 0.3489 0.4165 0.035 Uiso 0.508(9) 1 calc PR A 1
H3AB H -0.2420 0.3738 0.3255 0.035 Uiso 0.508(9) 1 calc PR A 1
H3AC H -0.0236 0.4235 0.3449 0.035 Uiso 0.508(9) 1 calc PR A 1
C4A C 0.180(4) 0.2569(17) 0.3563(15) 0.039(6) Uiso 0.508(9) 1 d P A 1
H4AA H 0.1545 0.2475 0.4198 0.047 Uiso 0.508(9) 1 calc PR A 1
H4AB H 0.2743 0.3123 0.3503 0.047 Uiso 0.508(9) 1 calc PR A 1
H4AC H 0.2395 0.1964 0.3328 0.047 Uiso 0.508(9) 1 calc PR A 1
C5A C -0.315(3) 0.1518(15) 0.1104(13) 0.031(5) Uiso 0.508(9) 1 d P A 1
H5AA H -0.3618 0.0830 0.1094 0.037 Uiso 0.508(9) 1 calc PR A 1
H5AB H -0.3204 0.1780 0.0491 0.037 Uiso 0.508(9) 1 calc PR A 1
H5AC H -0.4026 0.1917 0.1471 0.037 Uiso 0.508(9) 1 calc PR A 1
C6A C 0.023(3) 0.0896(16) 0.0916(14) 0.035(5) Uiso 0.508(9) 1 d P A 1
H6AA H -0.0368 0.0232 0.0863 0.042 Uiso 0.508(9) 1 calc PR A 1
H6AB H 0.1585 0.0853 0.1216 0.042 Uiso 0.508(9) 1 calc PR A 1
H6AC H 0.0320 0.1183 0.0317 0.042 Uiso 0.508(9) 1 calc PR A 1
C7A C -0.324(3) 0.4289(14) 0.0846(13) 0.021(5) Uiso 0.508(9) 1 d P A 1
H7AA H -0.4610 0.4529 0.0941 0.026 Uiso 0.508(9) 1 calc PR A 1
H7AB H -0.3242 0.3933 0.0273 0.026 Uiso 0.508(9) 1 calc PR A 1
H7AC H -0.2305 0.4853 0.0832 0.026 Uiso 0.508(9) 1 calc PR A 1
C8A C 0.154(3) 0.4401(14) 0.1805(13) 0.019(5) Uiso 0.508(9) 1 d P A 1
H8AA H 0.1830 0.4707 0.1232 0.023 Uiso 0.508(9) 1 calc PR A 1
H8AB H 0.2799 0.4325 0.2178 0.023 Uiso 0.508(9) 1 calc PR A 1
H8AC H 0.0595 0.4823 0.2117 0.023 Uiso 0.508(9) 1 calc PR A 1
C9A C 0.053(4) 0.3224(15) 0.0251(14) 0.030(5) Uiso 0.508(9) 1 d P A 1
H9AA H 0.0716 0.3930 0.0129 0.036 Uiso 0.508(9) 1 calc PR A 1
H9AB H -0.0700 0.2988 -0.0086 0.036 Uiso 0.508(9) 1 calc PR A 1
H9AC H 0.1705 0.2852 0.0065 0.036 Uiso 0.508(9) 1 calc PR A 1
O1B O 0.299(2) 0.2621(12) 0.2092(11) 0.023(4) Uiso 0.492(9) 1 d P A 2
O2B O 0.418(2) 0.3387(9) 0.2543(8) 0.026(4) Uiso 0.492(9) 1 d P A 2
H0B H 0.5213 0.3503 0.2260 0.032 Uiso 0.492(9) 1 calc PR A 2
O3B O -0.263(2) 0.3196(9) 0.1009(8) 0.018(3) Uiso 0.492(9) 1 d P A 2
N1B N -0.102(3) 0.2787(11) 0.2888(11) 0.019(4) Uiso 0.492(9) 1 d P A 2
N2B N -0.042(3) 0.1369(12) 0.1462(10) 0.007(4) Uiso 0.492(9) 1 d P A 2
C1B C -0.189(5) 0.181(2) 0.290(2) 0.053(9) Uiso 0.492(9) 1 d P A 2
H1BA H -0.1478 0.1513 0.3489 0.064 Uiso 0.492(9) 1 calc PR A 2
H1BB H -0.3380 0.1890 0.2877 0.064 Uiso 0.492(9) 1 calc PR A 2
C2B C -0.147(4) 0.1196(18) 0.2301(16) 0.036(7) Uiso 0.492(9) 1 d P A 2
H2BA H -0.2792 0.0892 0.2104 0.043 Uiso 0.492(9) 1 calc PR A 2
H2BB H -0.0681 0.0669 0.2622 0.043 Uiso 0.492(9) 1 calc PR A 2
C3B C -0.286(4) 0.3276(16) 0.3024(15) 0.039(6) Uiso 0.492(9) 1 d P A 2
H3BA H -0.3286 0.3126 0.3628 0.047 Uiso 0.492(9) 1 calc PR A 2
H3BB H -0.3905 0.3050 0.2576 0.047 Uiso 0.492(9) 1 calc PR A 2
H3BC H -0.2668 0.3992 0.2964 0.047 Uiso 0.492(9) 1 calc PR A 2
C4B C 0.033(6) 0.312(3) 0.364(2) 0.083(11) Uiso 0.492(9) 1 d P A 2
H4BA H -0.0303 0.2981 0.4202 0.100 Uiso 0.492(9) 1 calc PR A 2
H4BB H 0.0567 0.3830 0.3583 0.100 Uiso 0.492(9) 1 calc PR A 2
H4BC H 0.1619 0.2762 0.3628 0.100 Uiso 0.492(9) 1 calc PR A 2
C5B C -0.164(3) 0.1035(15) 0.0683(13) 0.030(5) Uiso 0.492(9) 1 d P A 2
H5BA H -0.1817 0.0315 0.0714 0.036 Uiso 0.492(9) 1 calc PR A 2
H5BB H -0.0955 0.1204 0.0138 0.036 Uiso 0.492(9) 1 calc PR A 2
H5BC H -0.2971 0.1358 0.0667 0.036 Uiso 0.492(9) 1 calc PR A 2
C6B C 0.155(4) 0.0790(19) 0.1372(17) 0.052(7) Uiso 0.492(9) 1 d P A 2
H6BA H 0.1247 0.0081 0.1326 0.062 Uiso 0.492(9) 1 calc PR A 2
H6BB H 0.2469 0.0910 0.1901 0.062 Uiso 0.492(9) 1 calc PR A 2
H6BC H 0.2199 0.1008 0.0832 0.062 Uiso 0.492(9) 1 calc PR A 2
C7B C -0.320(5) 0.403(2) 0.0509(18) 0.049(7) Uiso 0.492(9) 1 d P A 2
H7BA H -0.4634 0.3977 0.0302 0.059 Uiso 0.492(9) 1 calc PR A 2
H7BB H -0.2365 0.4083 -0.0010 0.059 Uiso 0.492(9) 1 calc PR A 2
H7BC H -0.3005 0.4624 0.0884 0.059 Uiso 0.492(9) 1 calc PR A 2
C8B C 0.069(4) 0.4516(17) 0.1706(15) 0.030(6) Uiso 0.492(9) 1 d P A 2
H8BA H 0.0834 0.4811 0.1114 0.036 Uiso 0.492(9) 1 calc PR A 2
H8BB H 0.1924 0.4636 0.2088 0.036 Uiso 0.492(9) 1 calc PR A 2
H8BC H -0.0476 0.4815 0.1983 0.036 Uiso 0.492(9) 1 calc PR A 2
C9B C 0.152(4) 0.3096(15) 0.0354(13) 0.023(5) Uiso 0.492(9) 1 d P A 2
H9BA H 0.0500 0.3310 -0.0110 0.028 Uiso 0.492(9) 1 calc PR A 2
H9BB H 0.2037 0.2441 0.0199 0.028 Uiso 0.492(9) 1 calc PR A 2
H9BC H 0.2645 0.3572 0.0390 0.028 Uiso 0.492(9) 1 calc PR A 2

loop_
_atom_site_aniso_label
_atom_site_aniso_U_11
_atom_site_aniso_U_22
_atom_site_aniso_U_33
_atom_site_aniso_U_23
_atom_site_aniso_U_13
_atom_site_aniso_U_12
Pt 0.0133(2) 0.0203(2) 0.0157(2) 0.00537(14) 0.00625(14) -0.00017(16)

loop_
_atom_type_symbol
_atom_type_description
_atom_type_scat_dispersion_real
_atom_type_scat_dispersion_imag
_atom_type_scat_source
C C 0.0033 0.0016 'International Tables Vol C Tables 4.2.6.8 and 6.1.1.4'
H H 0.0000 0.0000 'International Tables Vol C Tables 4.2.6.8 and 6.1.1.4'
N N 0.0061 0.0033 'International Tables Vol C Tables 4.2.6.8 and 6.1.1.4'
O O 0.0106 0.0060 'International Tables Vol C Tables 4.2.6.8 and 6.1.1.4'
Pt Pt -1.7033 8.3905 'International Tables Vol C Tables 4.2.6.8 and 6.1.1.4'

loop_
_exptl_crystal_face_index_h
_exptl_crystal_face_index_k
_exptl_crystal_face_index_l
_exptl_crystal_face_perp_dist
0.00 -1.00 0.00 0.1050
0.00 1.00 0.00 0.1050
0.00 0.00 1.00 0.1100
0.00 0.00 -1.00 0.1100
-1.00 0.00 0.00 0.0350
1.00 0.00 1.00 0.0350

loop_
_geom_angle_atom_site_label_1
_geom_angle_atom_site_label_2
_geom_angle_atom_site_label_3
_geom_angle
_geom_angle_site_symmetry_1
_geom_angle_site_symmetry_3
_geom_angle_publ_flag
O1A Pt C9A 95.6(9) . . y
O1A Pt O3A 170.5(6) . . y
C9A Pt O3A 93.9(8) . . y
O1A Pt C8A 89.0(8) . . y
C9A Pt C8A 89.0(8) . . y
O3A Pt C8A 90.1(7) . . y
O1A Pt N2A 89.8(7) . . y
C9A Pt N2A 97.0(8) . . y
O3A Pt N2A 90.0(7) . . y
C8A Pt N2A 174.1(7) . . y
O1A Pt N1A 83.7(6) . . y
C9A Pt N1A 179.2(8) . . y
O3A Pt N1A 86.8(6) . . y
C8A Pt N1A 91.4(7) . . y
N2A Pt N1A 82.7(7) . . y
O1B Pt O3B 170.8(5) . . y
O1B Pt C8B 96.0(8) . . y
O3B Pt C8B 93.2(8) . . y
O1B Pt N2B 85.7(6) . . y
O3B Pt N2B 85.1(6) . . y
O1B Pt C9B 86.6(8) . . y
O3B Pt C9B 93.1(7) . . y
O1B Pt N1B 89.7(7) . . y
O3B Pt N1B 89.8(6) . . y
C8B Pt N1B 96.7(7) . . y
C9B Pt N1B 173.9(7) . . y
C8B Pt C9B 88.6(8) . . y
C8B Pt N2B 177.0(8) . . y
C9B Pt N2B 94.0(7) . . y
N1B Pt N2B 80.8(6) . . y
O2A O1A Pt 112.7(10) . . y
O1A O2A H0A 109.5 . . ?
C7A O3A Pt 120.0(12) . . y
C4A N1A C1A 101.3(16) . . ?
C4A N1A C3A 107.3(17) . . ?
C1A N1A C3A 116.1(17) . . ?
C4A N1A Pt 114.4(13) . . ?
C1A N1A Pt 103.9(12) . . ?
C3A N1A Pt 113.5(11) . . ?
C5A N2A C6A 109.2(17) . . ?
C5A N2A C2A 118.0(19) . . ?
C6A N2A C2A 98.8(17) . . ?
C5A N2A Pt 116.0(15) . . ?
C6A N2A Pt 108.2(14) . . ?
C2A N2A Pt 105.0(13) . . ?
N1A C1A C2A 117.2(18) . . ?
N1A C1A H1AA 108.0 . . ?
C2A C1A H1AA 108.0 . . ?
N1A C1A H1AB 108.0 . . ?
C2A C1A H1AB 108.0 . . ?
H1AA C1A H1AB 107.2 . . ?
C1A C2A N2A 107.8(17) . . ?
C1A C2A H2AA 110.1 . . ?
N2A C2A H2AA 110.1 . . ?
C1A C2A H2AB 110.1 . . ?
N2A C2A H2AB 110.1 . . ?
H2AA C2A H2AB 108.5 . . ?
N1A C3A H3AA 109.5 . . ?
N1A C3A H3AB 109.5 . . ?
H3AA C3A H3AB 109.5 . . ?
N1A C3A H3AC 109.5 . . ?
H3AA C3A H3AC 109.5 . . ?
H3AB C3A H3AC 109.5 . . ?
N1A C4A H4AA 109.5 . . ?
N1A C4A H4AB 109.5 . . ?
H4AA C4A H4AB 109.5 . . ?
N1A C4A H4AC 109.5 . . ?
H4AA C4A H4AC 109.5 . . ?
H4AB C4A H4AC 109.5 . . ?
N2A C5A H5AA 109.5 . . ?
N2A C5A H5AB 109.5 . . ?
H5AA C5A H5AB 109.5 . . ?
N2A C5A H5AC 109.5 . . ?
H5AA C5A H5AC 109.5 . . ?
H5AB C5A H5AC 109.5 . . ?
N2A C6A H6AA 109.5 . . ?
N2A C6A H6AB 109.5 . . ?
H6AA C6A H6AB 109.5 . . ?
N2A C6A H6AC 109.5 . . ?
H6AA C6A H6AC 109.5 . . ?
H6AB C6A H6AC 109.5 . . ?
O3A C7A H7AA 109.5 . . ?
O3A C7A H7AB 109.5 . . ?
H7AA C7A H7AB 109.5 . . ?
O3A C7A H7AC 109.5 . . ?
H7AA C7A H7AC 109.5 . . ?
H7AB C7A H7AC 109.5 . . ?
Pt C8A H8AA 109.5 . . ?
Pt C8A H8AB 109.5 . . ?
H8AA C8A H8AB 109.5 . . ?
Pt C8A H8AC 109.5 . . ?
H8AA C8A H8AC 109.5 . . ?
H8AB C8A H8AC 109.5 . . ?
Pt C9A H9AA 109.5 . . ?
Pt C9A H9AB 109.5 . . ?
H9AA C9A H9AB 109.5 . . ?
Pt C9A H9AC 109.5 . . ?
H9AA C9A H9AC 109.5 . . ?
H9AB C9A H9AC 109.5 . . ?
O2B O1B Pt 116.0(11) . . y
O1B O2B H0B 109.5 . . ?
C7B O3B Pt 121.9(15) . . y
C3B N1B C1B 95(2) . . ?
C3B N1B C4B 104(2) . . ?
C1B N1B C4B 120(2) . . ?
C3B N1B Pt 115.7(14) . . ?
C1B N1B Pt 108.5(15) . . ?
C4B N1B Pt 113(2) . . ?
C5B N2B C2B 111.4(18) . . ?
C5B N2B C6B 101.8(16) . . ?
C2B N2B C6B 115.8(18) . . ?
C5B N2B Pt 117.3(12) . . ?
C2B N2B Pt 101.0(12) . . ?
C6B N2B Pt 110.4(13) . . ?
C2B C1B N1B 120(3) . . ?
C2B C1B H1BA 107.4 . . ?
N1B C1B H1BA 107.4 . . ?
C2B C1B H1BB 107.4 . . ?
N1B C1B H1BB 107.4 . . ?
H1BA C1B H1BB 107.0 . . ?
C1B C2B N2B 129(2) . . ?
C1B C2B H2BA 105.2 . . ?
N2B C2B H2BA 105.2 . . ?
C1B C2B H2BB 105.2 . . ?
N2B C2B H2BB 105.2 . . ?
H2BA C2B H2BB 105.9 . . ?
N1B C3B H3BA 109.5 . . ?
N1B C3B H3BB 109.5 . . ?
H3BA C3B H3BB 109.5 . . ?
N1B C3B H3BC 109.5 . . ?
H3BA C3B H3BC 109.5 . . ?
H3BB C3B H3BC 109.5 . . ?
N1B C4B H4BA 109.5 . . ?
N1B C4B H4BB 109.5 . . ?
H4BA C4B H4BB 109.5 . . ?
N1B C4B H4BC 109.5 . . ?
H4BA C4B H4BC 109.5 . . ?
H4BB C4B H4BC 109.5 . . ?
N2B C5B H5BA 109.5 . . ?
N2B C5B H5BB 109.5 . . ?
H5BA C5B H5BB 109.5 . . ?
N2B C5B H5BC 109.5 . . ?
H5BA C5B H5BC 109.5 . . ?
H5BB C5B H5BC 109.5 . . ?
N2B C6B H6BA 109.5 . . ?
N2B C6B H6BB 109.5 . . ?
H6BA C6B H6BB 109.5 . . ?
N2B C6B H6BC 109.5 . . ?
H6BA C6B H6BC 109.5 . . ?
H6BB C6B H6BC 109.5 . . ?
O3B C7B H7BA 109.5 . . ?
O3B C7B H7BB 109.5 . . ?
H7BA C7B H7BB 109.5 . . ?
O3B C7B H7BC 109.5 . . ?
H7BA C7B H7BC 109.5 . . ?
H7BB C7B H7BC 109.5 . . ?
Pt C8B H8BA 109.5 . . ?
Pt C8B H8BB 109.5 . . ?
H8BA C8B H8BB 109.5 . . ?
Pt C8B H8BC 109.5 . . ?
H8BA C8B H8BC 109.5 . . ?
H8BB C8B H8BC 109.5 . . ?
Pt C9B H9BA 109.5 . . ?
Pt C9B H9BB 109.5 . . ?
H9BA C9B H9BB 109.5 . . ?
Pt C9B H9BC 109.5 . . ?
H9BA C9B H9BC 109.5 . . ?
H9BB C9B H9BC 109.5 . . ?

loop_
_geom_bond_atom_site_label_1
_geom_bond_atom_site_label_2
_geom_bond_distance
_geom_bond_site_symmetry_2
_geom_bond_publ_flag
Pt O1A 2.006(16) . y
Pt O3A 2.051(13) . y
Pt C8A 2.069(18) . y
Pt C9A 2.01(2) . y
Pt N1A 2.276(16) . y
Pt N2A 2.17(2) . y
Pt O1B 2.015(16) . y
Pt O3B 2.033(13) . y
Pt C8B 2.04(2) . y
Pt C9B 2.05(2) . y
Pt N1B 2.200(16) . y
Pt N2B 2.281(16) . y
O1A O2A 1.48(2) . y
O2A H0A 0.8400 . ?
O3A C7A 1.40(2) . y
N1A C4A 1.43(3) . ?
N1A C1A 1.44(3) . ?
N1A C3A 1.50(3) . ?
N2A C5A 1.41(3) . ?
N2A C6A 1.55(3) . ?
N2A C2A 1.55(3) . ?
C1A C2A 1.50(3) . ?
C1A H1AA 0.9900 . ?
C1A H1AB 0.9900 . ?
C2A H2AA 0.9900 . ?
C2A H2AB 0.9900 . ?
C3A H3AA 0.9800 . ?
C3A H3AB 0.9800 . ?
C3A H3AC 0.9800 . ?
C4A H4AA 0.9800 . ?
C4A H4AB 0.9800 . ?
C4A H4AC 0.9800 . ?
C5A H5AA 0.9800 . ?
C5A H5AB 0.9800 . ?
C5A H5AC 0.9800 . ?
C6A H6AA 0.9800 . ?
C6A H6AB 0.9800 . ?
C6A H6AC 0.9800 . ?
C7A H7AA 0.9800 . ?
C7A H7AB 0.9800 . ?
C7A H7AC 0.9800 . ?
C8A H8AA 0.9800 . ?
C8A H8AB 0.9800 . ?
C8A H8AC 0.9800 . ?
C9A H9AA 0.9800 . ?
C9A H9AB 0.9800 . ?
C9A H9AC 0.9800 . ?
O1B O2B 1.44(2) . y
O2B H0B 0.8400 . ?
O3B C7B 1.39(3) . y
N1B C3B 1.41(3) . ?
N1B C1B 1.43(3) . ?
N1B C4B 1.46(4) . ?
N2B C5B 1.44(2) . ?
N2B C2B 1.48(3) . ?
N2B C6B 1.53(3) . ?
C1B C2B 1.26(3) . ?
C1B H1BA 0.9900 . ?
C1B H1BB 0.9900 . ?
C2B H2BA 0.9900 . ?
C2B H2BB 0.9900 . ?
C3B H3BA 0.9800 . ?
C3B H3BB 0.9800 . ?
C3B H3BC 0.9800 . ?
C4B H4BA 0.9800 . ?
C4B H4BB 0.9800 . ?
C4B H4BC 0.9800 . ?
C5B H5BA 0.9800 . ?
C5B H5BB 0.9800 . ?
C5B H5BC 0.9800 . ?
C6B H6BA 0.9800 . ?
C6B H6BB 0.9800 . ?
C6B H6BC 0.9800 . ?
C7B H7BA 0.9800 . ?
C7B H7BB 0.9800 . ?
C7B H7BC 0.9800 . ?
C8B H8BA 0.9800 . ?
C8B H8BB 0.9800 . ?
C8B H8BC 0.9800 . ?
C9B H9BA 0.9800 . ?
C9B H9BB 0.9800 . ?
C9B H9BC 0.9800 . ?
O1A O1B 0.50(2) . ?
O3A O3B 1.01(1) . ?
N1A N1B 0.67(2) . ?
N2A N2B 0.54(2) . ?
C1A C1B 0.59(4) . ?
C2A C2B 0.57(3) . ?
C7A C7B 0.61(3) . ?
C8A C8B 0.59(3) . ?
C9A C9B 0.69(3) . ?

loop_
_geom_hbond_atom_site_label_D
_geom_hbond_atom_site_label_H
_geom_hbond_atom_site_label_A
_geom_hbond_distance_DH
_geom_hbond_distance_HA
_geom_hbond_distance_DA
_geom_hbond_angle_DHA
_geom_hbond_site_symmetry_A
O2A H0A O3B 0.840 1.807 2.646 175.9 1_655
O2B H0B O3A 0.840 1.853 2.690 173.7 1_655
